data_4511485
loop_
_publ_author_name
'Hu, Sheng'
'Zhou, Ai-Ju'
'Zhang, Yue-Hua'
'Ding, Shu'
'Tong, Ming-Liang'

_publ_section_title
;
 1D Tubular Chains and 3D Polycatenane Frameworks Constructed with
 Cu2X2Dimers (X = Br-, I-, CN-) and Flexible Dipyridyl Spacers
;
_journal_issue 11
_journal_name_full 'Crystal Growth &amp; Design'
_journal_page_first 2543
_journal_paper_doi 10.1021/cg060370k
_journal_volume 6
_journal_year 2006
_chemical_formula_sum 'C24 H24 Br2 Cu2 N4'
_chemical_formula_weight 655.37
_chemical_name_systematic
; 
 ? 
;
_space_group_IT_number 96
_symmetry_cell_setting tetragonal
_symmetry_space_group_name_Hall 'P 4nw 2abw'
_symmetry_space_group_name_H-M 'P 43 21 2'
_atom_sites_solution_hydrogens geom
_atom_sites_solution_primary direct
_atom_sites_solution_secondary difmap
_audit_creation_method SHELXL-97
_cell_angle_alpha 90.00
_cell_angle_beta 90.00
_cell_angle_gamma 90.00
_cell_formula_units_Z 8
_cell_length_a 16.622(3)
_cell_length_b 16.622(3)
_cell_length_c 17.733(6)
_cell_measurement_temperature 293(2)
_cell_volume 4899(2)
_computing_cell_refinement 'SAINT-PLUS, Ver. 6.0, 1997'
_computing_data_collection 'SMART, 1998.'
_computing_data_reduction 'SAINT-PLUS, Ver. 6.0, 1997'
_computing_molecular_graphics 'XP, Ver. 6.10, Bruker AXS Inc., 2000'
_computing_publication_material 'SHELXTL-Bruker AXS Inc., 1998'
_computing_structure_refinement 'SHELXL-97 (Sheldrick, 1997)'
_computing_structure_solution 'SHELXS-97 (Sheldrick, 1990)'
_diffrn_ambient_temperature 293(2)
_diffrn_measured_fraction_theta_full 0.939
_diffrn_measured_fraction_theta_max 0.939
_diffrn_measurement_method 'phi and omega scans'
_diffrn_radiation_monochromator graphite
_diffrn_radiation_source 'fine-focus sealed tube'
_diffrn_radiation_type MoK\a
_diffrn_radiation_wavelength 0.71073
_diffrn_reflns_av_R_equivalents 0.0911
_diffrn_reflns_av_sigmaI/netI 0.1245
_diffrn_reflns_limit_h_max 19
_diffrn_reflns_limit_h_min -15
_diffrn_reflns_limit_k_max 22
_diffrn_reflns_limit_k_min -14
_diffrn_reflns_limit_l_max 10
_diffrn_reflns_limit_l_min -22
_diffrn_reflns_number 14802
_diffrn_reflns_theta_full 28.34
_diffrn_reflns_theta_max 28.34
_diffrn_reflns_theta_min 1.68
_diffrn_standards_decay_% 0
_diffrn_standards_interval_count 0
_diffrn_standards_interval_time 0
_diffrn_standards_number 0
_exptl_absorpt_coefficient_mu 5.017
_exptl_absorpt_correction_T_max 0.5199
_exptl_absorpt_correction_T_min 0.3145
_exptl_absorpt_correction_type multi-scan
_exptl_absorpt_process_details 'SADABS (Bruker, 2002)'
_exptl_crystal_colour 'dark red'
_exptl_crystal_density_diffrn 1.777
_exptl_crystal_density_method 'not measured'
_exptl_crystal_description block
_exptl_crystal_F_000 2592
_exptl_crystal_size_max 0.30
_exptl_crystal_size_mid 0.21
_exptl_crystal_size_min 0.15
_refine_diff_density_max 0.676
_refine_diff_density_min -0.500
_refine_diff_density_rms 0.090
_refine_ls_abs_structure_details 'Flack H D (1983), Acta Cryst. A39, 876-881'
_refine_ls_abs_structure_Flack 0.003(12)
_refine_ls_extinction_method none
_refine_ls_goodness_of_fit_ref 0.828
_refine_ls_hydrogen_treatment mixed
_refine_ls_matrix_type full
_refine_ls_number_parameters 290
_refine_ls_number_reflns 5595
_refine_ls_number_restraints 0
_refine_ls_restrained_S_all 0.828
_refine_ls_R_factor_all 0.0995
_refine_ls_R_factor_gt 0.0466
_refine_ls_shift/su_max 0.001
_refine_ls_shift/su_mean 0.000
_refine_ls_structure_factor_coef Fsqd
_refine_ls_weighting_details 'calc w=1/[\s^2^(Fo^2^)+(0.0198P)^2^+0.0000P] where P=(Fo^2^+2Fc^2^)/3'
_refine_ls_weighting_scheme calc
_refine_ls_wR_factor_gt 0.0709
_refine_ls_wR_factor_ref 0.0814
_reflns_number_gt 3140
_reflns_number_total 5595
_reflns_threshold_expression >2sigma(I)
_cod_data_source_file cg060370ksi20060904_105804.cif
_cod_data_source_block compound1
_cod_original_cell_volume 4900(2)
_cod_original_sg_symbol_H-M P4(3)2(1)2
_cod_database_code 4511485

loop_
_symmetry_equiv_pos_as_xyz
'x, y, z'
'-x, -y, z+1/2'
'-y+1/2, x+1/2, z+3/4'
'y+1/2, -x+1/2, z+1/4'
'-x+1/2, y+1/2, -z+3/4'
'x+1/2, -y+1/2, -z+1/4'
'y, x, -z'
'-y, -x, -z+1/2'

loop_
_atom_site_label
_atom_site_type_symbol
_atom_site_fract_x
_atom_site_fract_y
_atom_site_fract_z
_atom_site_U_iso_or_equiv
_atom_site_adp_type
_atom_site_occupancy
_atom_site_symmetry_multiplicity
_atom_site_calc_flag
_atom_site_refinement_flags
Cu1 Cu 0.78783(5) 0.76025(5) 0.07883(4) 0.0474(2) Uani 1 1 d .
Cu2 Cu 0.26132(5) 0.23582(5) 0.07551(4) 0.0460(2) Uani 1 1 d .
Br1 Br 0.86162(4) 0.86162(4) 0.0000 0.0484(3) Uani 1 2 d S
Br2 Br 0.68707(4) 0.68707(4) 0.0000 0.0609(3) Uani 1 2 d S
Br3 Br 0.15291(4) 0.32926(4) 0.02261(3) 0.04581(18) Uani 1 1 d .
N1 N 0.8681(3) 0.6827(3) 0.1240(2) 0.0418(12) Uani 1 1 d .
N2 N 1.1759(3) 0.2829(3) 0.3472(2) 0.0393(13) Uani 1 1 d .
N3 N 0.3487(3) 0.3023(3) 0.1247(2) 0.0412(13) Uani 1 1 d .
N4 N 0.1971(3) 0.1611(3) 0.1429(2) 0.0410(13) Uani 1 1 d .
C1 C 0.8431(4) 0.6128(4) 0.1502(3) 0.0499(17) Uani 1 1 d .
H1A H 0.7898 0.5981 0.1419 0.060 Uiso 1 1 calc R
C2 C 0.8922(4) 0.5601(4) 0.1893(3) 0.0524(19) Uani 1 1 d .
H2A H 0.8714 0.5118 0.2070 0.063 Uiso 1 1 calc R
C3 C 0.9705(4) 0.5786(4) 0.2020(3) 0.0411(17) Uani 1 1 d .
C4 C 0.9978(4) 0.6506(4) 0.1743(3) 0.0447(16) Uani 1 1 d .
H4A H 1.0512 0.6660 0.1805 0.054 Uiso 1 1 calc R
C5 C 0.9435(4) 0.7000(4) 0.1367(3) 0.0401(16) Uani 1 1 d .
H5A H 0.9623 0.7493 0.1193 0.048 Uiso 1 1 calc R
C6 C 1.0263(4) 0.5212(3) 0.2445(3) 0.0506(18) Uani 1 1 d .
H6A H 1.0776 0.5478 0.2525 0.061 Uiso 1 1 calc R
H6B H 1.0032 0.5102 0.2937 0.061 Uiso 1 1 calc R
C7 C 1.0411(4) 0.4433(4) 0.2054(3) 0.0467(17) Uani 1 1 d .
H7A H 1.0700 0.4534 0.1589 0.056 Uiso 1 1 calc R
H7B H 0.9899 0.4190 0.1925 0.056 Uiso 1 1 calc R
C8 C 1.0890(4) 0.3851(4) 0.2535(3) 0.0414(17) Uani 1 1 d .
C9 C 1.0521(4) 0.3333(4) 0.3022(3) 0.0496(18) Uani 1 1 d .
H9A H 0.9962 0.3314 0.3047 0.060 Uiso 1 1 calc R
C10 C 1.0978(4) 0.2834(4) 0.3479(3) 0.0515(18) Uani 1 1 d .
H10A H 1.0712 0.2487 0.3805 0.062 Uiso 1 1 calc R
C11 C 1.2121(4) 0.3337(4) 0.3000(3) 0.0556(19) Uani 1 1 d .
H11A H 1.2680 0.3348 0.2984 0.067 Uiso 1 1 calc R
C12 C 1.1703(4) 0.3838(4) 0.2541(3) 0.0534(19) Uani 1 1 d .
H12A H 1.1984 0.4182 0.2221 0.064 Uiso 1 1 calc R
C13 C 0.4101(4) 0.2681(4) 0.1619(3) 0.0523(18) Uani 1 1 d .
H13A H 0.4186 0.2131 0.1564 0.063 Uiso 1 1 calc R
C14 C 0.4602(4) 0.3105(4) 0.2072(3) 0.0530(19) Uani 1 1 d .
H14A H 0.5018 0.2835 0.2316 0.064 Uiso 1 1 calc R
C15 C 0.4521(4) 0.3909(4) 0.2183(3) 0.0401(17) Uani 1 1 d .
C16 C 0.3907(4) 0.4267(4) 0.1784(3) 0.0414(16) Uani 1 1 d .
H16A H 0.3829 0.4820 0.1817 0.050 Uiso 1 1 calc R
C17 C 0.3415(4) 0.3813(4) 0.1340(3) 0.0435(16) Uani 1 1 d .
H17A H 0.3001 0.4074 0.1085 0.052 Uiso 1 1 calc R
C18 C 0.5055(4) 0.4393(4) 0.2692(3) 0.060(2) Uani 1 1 d .
H18A H 0.4719 0.4703 0.3032 0.071 Uiso 1 1 calc R
H18B H 0.5370 0.4025 0.2998 0.071 Uiso 1 1 calc R
C19 C 0.1256(4) 0.1819(4) 0.1683(3) 0.0508(18) Uani 1 1 d .
H19A H 0.1066 0.2333 0.1577 0.061 Uiso 1 1 calc R
C20 C 0.0767(4) 0.1299(4) 0.2107(3) 0.057(2) Uani 1 1 d .
H20A H 0.0252 0.1455 0.2250 0.068 Uiso 1 1 calc R
C21 C 0.1057(4) 0.0562(4) 0.2307(3) 0.0423(17) Uani 1 1 d .
C22 C 0.1802(4) 0.0357(4) 0.2049(3) 0.0501(18) Uani 1 1 d .
H22A H 0.2015 -0.0146 0.2162 0.060 Uiso 1 1 calc R
C23 C 0.2236(4) 0.0888(4) 0.1627(3) 0.0482(18) Uani 1 1 d .
H23A H 0.2747 0.0735 0.1469 0.058 Uiso 1 1 calc R
C24 C 0.0531(4) -0.0007(4) 0.2749(3) 0.0491(19) Uani 1 1 d .
H24A H 0.0190 0.0303 0.3085 0.059 Uiso 1 1 calc R
H24B H 0.0870 -0.0349 0.3058 0.059 Uiso 1 1 calc R

loop_
_atom_site_aniso_label
_atom_site_aniso_U_11
_atom_site_aniso_U_22
_atom_site_aniso_U_33
_atom_site_aniso_U_23
_atom_site_aniso_U_13
_atom_site_aniso_U_12
Cu1 0.0438(5) 0.0428(5) 0.0557(4) 0.0001(4) 0.0041(4) 0.0172(4)
Cu2 0.0477(5) 0.0407(5) 0.0495(4) 0.0009(4) 0.0002(4) -0.0175(4)
Br1 0.0454(4) 0.0454(4) 0.0542(5) -0.0088(3) 0.0088(3) -0.0107(5)
Br2 0.0525(4) 0.0525(4) 0.0778(6) 0.0127(4) -0.0127(4) -0.0119(6)
Br3 0.0435(4) 0.0402(4) 0.0537(3) 0.0000(3) 0.0003(3) 0.0019(3)
N1 0.042(4) 0.033(3) 0.050(3) -0.002(2) 0.002(3) 0.005(3)
N2 0.031(3) 0.040(3) 0.047(3) 0.008(2) 0.006(2) 0.011(3)
N3 0.039(3) 0.037(3) 0.048(3) -0.003(2) -0.008(3) -0.005(3)
N4 0.044(4) 0.043(4) 0.036(2) 0.000(2) 0.002(2) -0.008(3)
C1 0.028(4) 0.051(5) 0.071(4) 0.003(4) -0.008(3) 0.004(4)
C2 0.058(5) 0.036(4) 0.063(4) 0.019(3) 0.008(4) 0.005(4)
C3 0.046(5) 0.048(5) 0.029(3) 0.001(3) -0.001(3) 0.012(4)
C4 0.041(4) 0.038(4) 0.055(3) 0.001(3) -0.006(3) 0.002(4)
C5 0.043(4) 0.033(4) 0.045(3) -0.002(3) -0.002(3) -0.002(4)
C6 0.063(5) 0.045(5) 0.044(3) 0.007(3) -0.024(3) 0.006(4)
C7 0.055(5) 0.048(5) 0.037(3) 0.003(3) 0.001(3) 0.021(4)
C8 0.046(5) 0.046(4) 0.032(3) -0.002(3) 0.002(3) 0.017(4)
C9 0.032(4) 0.055(5) 0.062(4) 0.008(4) -0.005(3) 0.012(4)
C10 0.045(5) 0.055(5) 0.054(4) 0.014(4) 0.012(3) 0.002(4)
C11 0.034(4) 0.075(6) 0.058(4) 0.007(4) 0.007(3) 0.011(4)
C12 0.043(5) 0.062(5) 0.055(4) 0.029(3) 0.015(3) 0.018(4)
C13 0.056(5) 0.025(4) 0.076(4) -0.008(4) -0.008(4) 0.002(4)
C14 0.054(5) 0.041(5) 0.064(4) 0.002(4) -0.023(3) -0.002(4)
C15 0.049(5) 0.035(4) 0.037(3) 0.003(3) -0.001(3) -0.015(4)
C16 0.041(4) 0.029(4) 0.054(3) -0.008(3) -0.011(3) -0.008(3)
C17 0.039(4) 0.040(4) 0.052(3) 0.000(3) -0.006(3) 0.003(4)
C18 0.082(6) 0.051(5) 0.046(4) 0.002(3) -0.013(4) -0.020(4)
C19 0.063(5) 0.030(4) 0.059(4) 0.005(3) 0.008(4) 0.005(4)
C20 0.059(5) 0.049(5) 0.062(4) 0.004(4) 0.023(4) 0.002(4)
C21 0.058(5) 0.035(4) 0.034(3) 0.005(3) 0.000(3) -0.007(4)
C22 0.055(5) 0.037(4) 0.058(4) 0.014(3) 0.008(3) -0.004(4)
C23 0.042(5) 0.049(5) 0.053(4) 0.010(3) 0.005(3) -0.005(4)
C24 0.056(5) 0.052(5) 0.040(3) 0.004(3) 0.014(3) -0.011(4)

loop_
_atom_type_symbol
_atom_type_description
_atom_type_scat_dispersion_real
_atom_type_scat_dispersion_imag
_atom_type_scat_source
C C 0.0033 0.0016 'International Tables Vol C Tables 4.2.6.8 and 6.1.1.4'
H H 0.0000 0.0000 'International Tables Vol C Tables 4.2.6.8 and 6.1.1.4'
N N 0.0061 0.0033 'International Tables Vol C Tables 4.2.6.8 and 6.1.1.4'
Cu Cu 0.3201 1.2651 'International Tables Vol C Tables 4.2.6.8 and 6.1.1.4'
Br Br -0.2901 2.4595 'International Tables Vol C Tables 4.2.6.8 and 6.1.1.4'

loop_
_geom_angle_atom_site_label_1
_geom_angle_atom_site_label_2
_geom_angle_atom_site_label_3
_geom_angle
_geom_angle_site_symmetry_1
_geom_angle_site_symmetry_3
N1 Cu1 N2 117.01(17) . 8_675
N1 Cu1 Br2 110.71(15) . .
N2 Cu1 Br2 103.00(14) 8_675 .
N1 Cu1 Br1 109.04(15) . .
N2 Cu1 Br1 106.75(15) 8_675 .
Br2 Cu1 Br1 110.06(4) . .
N1 Cu1 Cu1 126.38(12) . 7
N2 Cu1 Cu1 116.60(13) 8_675 7
Br2 Cu1 Cu1 54.93(2) . 7
Br1 Cu1 Cu1 55.12(2) . 7
N3 Cu2 N4 117.27(17) . .
N3 Cu2 Br3 106.16(14) . 7
N4 Cu2 Br3 108.15(15) . 7
N3 Cu2 Br3 109.41(15) . .
N4 Cu2 Br3 102.56(16) . .
Br3 Cu2 Br3 113.54(3) 7 .
N3 Cu2 Cu2 116.59(12) . 7
N4 Cu2 Cu2 126.06(12) . 7
Br3 Cu2 Cu2 58.25(3) 7 7
Br3 Cu2 Cu2 55.90(3) . 7
Cu1 Br1 Cu1 69.75(4) 7 .
Cu1 Br2 Cu1 70.13(5) . 7
Cu2 Br3 Cu2 65.85(3) 7 .
C5 N1 C1 115.8(6) . .
C5 N1 Cu1 124.2(5) . .
C1 N1 Cu1 119.6(5) . .
C10 N2 C11 116.8(5) . .
C10 N2 Cu1 121.0(4) . 8_765
C11 N2 Cu1 122.1(4) . 8_765
C17 N3 C13 115.2(5) . .
C17 N3 Cu2 121.9(4) . .
C13 N3 Cu2 121.8(4) . .
C19 N4 C23 116.5(5) . .
C19 N4 Cu2 121.0(5) . .
C23 N4 Cu2 122.4(5) . .
N1 C1 C2 123.2(6) . .
N1 C1 H1A 118.4 . .
C2 C1 H1A 118.4 . .
C3 C2 C1 120.4(6) . .
C3 C2 H2A 119.8 . .
C1 C2 H2A 119.8 . .
C2 C3 C4 117.1(6) . .
C2 C3 C6 121.5(6) . .
C4 C3 C6 121.3(6) . .
C3 C4 C5 118.1(6) . .
C3 C4 H4A 120.9 . .
C5 C4 H4A 120.9 . .
N1 C5 C4 125.3(6) . .
N1 C5 H5A 117.4 . .
C4 C5 H5A 117.4 . .
C7 C6 C3 114.4(4) . .
C7 C6 H6A 108.7 . .
C3 C6 H6A 108.7 . .
C7 C6 H6B 108.7 . .
C3 C6 H6B 108.7 . .
H6A C6 H6B 107.6 . .
C6 C7 C8 112.4(4) . .
C6 C7 H7A 109.1 . .
C8 C7 H7A 109.1 . .
C6 C7 H7B 109.1 . .
C8 C7 H7B 109.1 . .
H7A C7 H7B 107.9 . .
C12 C8 C9 115.7(6) . .
C12 C8 C7 122.7(6) . .
C9 C8 C7 121.5(6) . .
C8 C9 C10 120.1(6) . .
C8 C9 H9A 120.0 . .
C10 C9 H9A 120.0 . .
N2 C10 C9 123.2(6) . .
N2 C10 H10A 118.4 . .
C9 C10 H10A 118.4 . .
N2 C11 C12 122.5(6) . .
N2 C11 H11A 118.8 . .
C12 C11 H11A 118.8 . .
C8 C12 C11 121.7(6) . .
C8 C12 H12A 119.1 . .
C11 C12 H12A 119.1 . .
N3 C13 C14 122.6(6) . .
N3 C13 H13A 118.7 . .
C14 C13 H13A 118.7 . .
C13 C14 C15 122.5(7) . .
C13 C14 H14A 118.8 . .
C15 C14 H14A 118.8 . .
C14 C15 C16 115.2(6) . .
C14 C15 C18 123.8(6) . .
C16 C15 C18 121.0(6) . .
C17 C16 C15 120.1(6) . .
C17 C16 H16A 119.9 . .
C15 C16 H16A 119.9 . .
N3 C17 C16 124.4(6) . .
N3 C17 H17A 117.8 . .
C16 C17 H17A 117.8 . .
C18 C18 C15 115.2(6) 8_665 .
C18 C18 H18A 108.5 8_665 .
C15 C18 H18A 108.5 . .
C18 C18 H18B 108.5 8_665 .
C15 C18 H18B 108.5 . .
H18A C18 H18B 107.5 . .
N4 C19 C20 122.9(6) . .
N4 C19 H19A 118.6 . .
C20 C19 H19A 118.6 . .
C21 C20 C19 119.2(6) . .
C21 C20 H20A 120.4 . .
C19 C20 H20A 120.4 . .
C20 C21 C22 117.3(6) . .
C20 C21 C24 119.6(6) . .
C22 C21 C24 122.9(6) . .
C21 C22 C23 120.1(6) . .
C21 C22 H22A 119.9 . .
C23 C22 H22A 119.9 . .
N4 C23 C22 123.8(6) . .
N4 C23 H23A 118.1 . .
C22 C23 H23A 118.1 . .
C21 C24 C24 113.0(5) . 8
C21 C24 H24A 109.0 . .
C24 C24 H24A 109.0 8 .
C21 C24 H24B 109.0 . .
C24 C24 H24B 109.0 8 .
H24A C24 H24B 107.8 . .

loop_
_geom_bond_atom_site_label_1
_geom_bond_atom_site_label_2
_geom_bond_distance
_geom_bond_site_symmetry_2
Cu1 N1 2.020(5) .
Cu1 N2 2.055(4) 8_675
Cu1 Br2 2.4978(12) .
Cu1 Br1 2.5097(11) .
Cu1 Cu1 2.8701(16) 7
Cu2 N3 2.022(5) .
Cu2 N4 2.027(5) .
Cu2 Br3 2.4903(11) 7
Cu2 Br3 2.5573(11) .
Cu2 Cu2 2.7443(16) 7
Br1 Cu1 2.5097(11) 7
Br2 Cu1 2.4978(12) 7
Br3 Cu2 2.4903(11) 7
N1 C5 1.305(7) .
N1 C1 1.319(7) .
N2 C10 1.299(7) .
N2 C11 1.333(7) .
N2 Cu1 2.055(4) 8_765
N3 C17 1.330(7) .
N3 C13 1.342(7) .
N4 C19 1.318(7) .
N4 C23 1.326(7) .
C1 C2 1.384(8) .
C1 H1A 0.9300 .
C2 C3 1.356(9) .
C2 H2A 0.9300 .
C3 C4 1.371(8) .
C3 C6 1.529(8) .
C4 C5 1.391(8) .
C4 H4A 0.9300 .
C5 H5A 0.9300 .
C6 C7 1.488(7) .
C6 H6A 0.9700 .
C6 H6B 0.9700 .
C7 C8 1.515(7) .
C7 H7A 0.9700 .
C7 H7B 0.9700 .
C8 C12 1.353(8) .
C8 C9 1.365(8) .
C9 C10 1.386(8) .
C9 H9A 0.9300 .
C10 H10A 0.9300 .
C11 C12 1.356(7) .
C11 H11A 0.9300 .
C12 H12A 0.9300 .
C13 C14 1.355(8) .
C13 H13A 0.9300 .
C14 C15 1.358(8) .
C14 H14A 0.9300 .
C15 C16 1.378(8) .
C15 C18 1.501(8) .
C16 C17 1.364(7) .
C16 H16A 0.9300 .
C17 H17A 0.9300 .
C18 C18 1.466(11) 8_665
C18 H18A 0.9700 .
C18 H18B 0.9700 .
C19 C20 1.405(8) .
C19 H19A 0.9300 .
C20 C21 1.362(8) .
C20 H20A 0.9300 .
C21 C22 1.363(8) .
C21 C24 1.508(8) .
C22 C23 1.365(7) .
C22 H22A 0.9300 .
C23 H23A 0.9300 .
C24 C24 1.517(11) 8
C24 H24A 0.9700 .
C24 H24B 0.9700 .
